data_1557208
loop_
_publ_author_name
'Narvekar, Kedar U.'
'Srinivasan, Bikshandarkoil R.'

_publ_section_title
;
 Benzene-1,2-diaminium bis(4-methylbenzene-1-sulfonate)
;
_journal_coeditor_code BV4029
_journal_issue 1
_journal_name_full IUCrData
_journal_page_first x200100
_journal_paper_doi 10.1107/S2414314620001005
_journal_volume 5
_journal_year 2020
_chemical_formula_iupac 'C6 H10 N2 2+, 2C7 H7 O3 S -'
_chemical_formula_moiety 'C6 H10 N2 2+, 2(C7 H7 O3 S -)'
_chemical_formula_sum 'C20 H24 N2 O6 S2'
_chemical_formula_weight 452.53
_chemical_name_common
;
o-Phenylenediammonium bis(p-toluenesulfonate)
;
_chemical_name_systematic
;
Benzene-1,2-diaminium bis(4-methylbenzene-1-sulfonate)
;
_space_group_crystal_system monoclinic
_space_group_IT_number 15
_space_group_name_Hall '-C 2yc'
_space_group_name_H-M_alt 'C 1 2/c 1'
_atom_sites_solution_hydrogens geom
_audit_creation_method SHELXL-2018/3
_cell_angle_alpha 90
_cell_angle_beta 123.6210(10)
_cell_angle_gamma 90
_cell_formula_units_Z 8
_cell_length_a 29.1537(9)
_cell_length_b 8.8739(3)
_cell_length_c 19.9919(6)
_cell_measurement_reflns_used 9968
_cell_measurement_temperature 293(2)
_cell_measurement_theta_max 29.94
_cell_measurement_theta_min 2.86
_cell_volume 4306.9(2)
_computing_cell_refinement
;
SAINT (Bruker, 2018)
;
_computing_data_collection
;
APEX3 (Bruker, 2018)
;
_computing_data_reduction
;
SAINT (Bruker, 2018)
;
_computing_molecular_graphics
;
<i>OLEX2</i> (Dolomanov <i>et al.</i>,  2009)
;
_computing_publication_material
;
<i>shelXle</i> (H\"ubschle <i>et al.</i>,  2011)
;
_computing_structure_refinement
;
SHELXL2018 (Sheldrick, 2015b)
;
_computing_structure_solution
;
SHELXT2014 (Sheldrick, 2015a)
;
_diffrn_ambient_temperature 293(2)
_diffrn_measured_fraction_theta_full 0.998
_diffrn_measured_fraction_theta_max 0.998
_diffrn_measurement_device_type 'Bruker D8 Quest ECO'
_diffrn_measurement_method '\f and \w scans'
_diffrn_radiation_type MoK\a
_diffrn_radiation_wavelength 0.71073
_diffrn_reflns_av_R_equivalents 0.0457
_diffrn_reflns_av_unetI/netI 0.0245
_diffrn_reflns_limit_h_max 41
_diffrn_reflns_limit_h_min -41
_diffrn_reflns_limit_k_max 12
_diffrn_reflns_limit_k_min -12
_diffrn_reflns_limit_l_max 28
_diffrn_reflns_limit_l_min -28
_diffrn_reflns_number 59056
_diffrn_reflns_theta_full 25.242
_diffrn_reflns_theta_max 30.520
_diffrn_reflns_theta_min 2.856
_diffrn_source 'Sealed Tube'
_diffrn_standards_decay_% 0
_diffrn_standards_interval_count 0
_diffrn_standards_number 0
_exptl_absorpt_coefficient_mu 0.287
_exptl_absorpt_correction_T_max 0.7461
_exptl_absorpt_correction_T_min 0.6955
_exptl_absorpt_correction_type multi-scan
_exptl_absorpt_process_details
;
(SADABS; Bruker, 2018)
;
_exptl_crystal_colour colourless
_exptl_crystal_density_diffrn 1.396
_exptl_crystal_description block
_exptl_crystal_F_000 1904
_exptl_crystal_size_max 0.563
_exptl_crystal_size_mid 0.145
_exptl_crystal_size_min 0.116
_refine_diff_density_max 0.342
_refine_diff_density_min -0.388
_refine_ls_extinction_coef 0.0026(3)
_refine_ls_extinction_expression Fc^*^=kFc[1+0.001xFc^2^\l^3^/sin(2\q)]^-1/4^
_refine_ls_extinction_method
;
SHELXL2018 (Sheldrick, 2015b)
;
_refine_ls_goodness_of_fit_ref 1.074
_refine_ls_hydrogen_treatment constr
_refine_ls_matrix_type full
_refine_ls_number_parameters 276
_refine_ls_number_reflns 6568
_refine_ls_number_restraints 0
_refine_ls_restrained_S_all 1.074
_refine_ls_R_factor_all 0.0674
_refine_ls_R_factor_gt 0.0399
_refine_ls_shift/su_max 0.001
_refine_ls_shift/su_mean 0.000
_refine_ls_structure_factor_coef Fsqd
_refine_ls_weighting_details 'w=1/[\s^2^(Fo^2^)+(0.0525P)^2^+2.9966P] where P=(Fo^2^+2Fc^2^)/3'
_refine_ls_weighting_scheme calc
_refine_ls_wR_factor_gt 0.1028
_refine_ls_wR_factor_ref 0.1263
_reflns_number_gt 4705
_reflns_number_total 6568
_reflns_threshold_expression 'I > 2\s(I)'
_cod_data_source_file bv4029sup1.cif
_cod_data_source_block I
_cod_original_sg_symbol_H-M 'C 2/c'
_cod_database_code 1557208
_shelx_space_group_comment
;
The symmetry employed for this shelxl refinement is uniquely defined
by the following loop, which should always be used as a source of
symmetry information in preference to the above space-group names.
They are only intended as comments.
;
_shelx_estimated_absorpt_t_min 0.855
_shelx_estimated_absorpt_t_max 0.968

loop_
_space_group_symop_operation_xyz
'x, y, z'
'-x, y, -z+1/2'
'x+1/2, y+1/2, z'
'-x+1/2, y+1/2, -z+1/2'
'-x, -y, -z'
'x, -y, z-1/2'
'-x+1/2, -y+1/2, -z'
'x+1/2, -y+1/2, z-1/2'

loop_
_atom_site_type_symbol
_atom_site_label
_atom_site_fract_x
_atom_site_fract_y
_atom_site_fract_z
_atom_site_U_iso_or_equiv
_atom_site_adp_type
_atom_site_calc_flag
_atom_site_occupancy
N N1 0.52597(6) 0.42385(15) 0.43447(8) 0.0399(3) Uani d 1
H H1A 0.516000 0.511465 0.408451 0.060 Uiso calc 1
H H1B 0.552390 0.439398 0.485886 0.060 Uiso calc 1
H H1C 0.497014 0.381592 0.430938 0.060 Uiso calc 1
N N2 0.54019(6) 0.10069(15) 0.46813(8) 0.0374(3) Uani d 1
H H2A 0.505767 0.066255 0.439229 0.056 Uiso calc 1
H H2B 0.543473 0.168126 0.503495 0.056 Uiso calc 1
H H2C 0.563230 0.024462 0.494094 0.056 Uiso calc 1
C C1 0.54643(6) 0.32416(17) 0.39869(9) 0.0349(3) Uani d 1
C C2 0.55343(6) 0.17140(17) 0.41510(9) 0.0344(3) Uani d 1
C C3 0.57224(8) 0.0796(2) 0.37927(12) 0.0505(4) Uani d 1
H H3 0.576521 -0.023317 0.389900 0.061 Uiso calc 1
C C4 0.58462(11) 0.1411(3) 0.32770(14) 0.0661(6) Uani d 1
H H4 0.597256 0.079592 0.303508 0.079 Uiso calc 1
C C5 0.57830(11) 0.2935(3) 0.31201(15) 0.0664(6) Uani d 1
H H5 0.586983 0.334936 0.277609 0.080 Uiso calc 1
C C6 0.55909(9) 0.3848(2) 0.34726(12) 0.0529(4) Uani d 1
H H6 0.554660 0.487571 0.336310 0.064 Uiso calc 1
S S11 0.60971(2) -0.26457(4) 0.57918(2) 0.03904(11) Uani d 1
O O11 0.61408(5) -0.40103(15) 0.54362(8) 0.0562(3) Uani d 1
O O12 0.61358(6) -0.12891(15) 0.54200(8) 0.0563(3) Uani d 1
O O13 0.56134(5) -0.26132(16) 0.58310(9) 0.0573(4) Uani d 1
C C11 0.81185(11) -0.2503(3) 0.92035(15) 0.0827(8) Uani d 1
H H11A 0.833550 -0.338591 0.929269 0.124 Uiso calc 1
H H11B 0.801302 -0.248348 0.958103 0.124 Uiso calc 1
H H11C 0.833111 -0.161970 0.927333 0.124 Uiso calc 1
C C12 0.76068(8) -0.2532(2) 0.83564(12) 0.0540(5) Uani d 1
C C13 0.71405(8) -0.1716(2) 0.81418(11) 0.0541(5) Uani d 1
H H13 0.713844 -0.113580 0.852757 0.065 Uiso calc 1
C C14 0.66758(7) -0.1744(2) 0.73639(11) 0.0460(4) Uani d 1
H H14 0.636634 -0.118206 0.722766 0.055 Uiso calc 1
C C15 0.66778(6) -0.26174(17) 0.67934(10) 0.0363(3) Uani d 1
C C16 0.71387(7) -0.3444(2) 0.69966(12) 0.0523(4) Uani d 1
H H16 0.713945 -0.403424 0.661270 0.063 Uiso calc 1
C C17 0.76014(8) -0.3390(3) 0.77780(13) 0.0616(5) Uani d 1
H H17 0.791258 -0.394165 0.791294 0.074 Uiso calc 1
S S21 0.45059(2) 0.76496(4) 0.35286(2) 0.03714(11) Uani d 1
O O21 0.49995(5) 0.70837(16) 0.36096(8) 0.0547(3) Uani d 1
O O22 0.44084(6) 0.69248(16) 0.40921(7) 0.0559(3) Uani d 1
O O23 0.44971(6) 0.92776(14) 0.35764(8) 0.0565(4) Uani d 1
C C21 0.26881(15) 0.5602(4) 0.01997(17) 0.1233(14) Uani d 1
H H21A 0.233080 0.582893 0.009049 0.185 Uiso calc 1
H H21B 0.272805 0.452969 0.018852 0.185 Uiso calc 1
H H21C 0.272661 0.606499 -0.020056 0.185 Uiso calc 1
C C22 0.31300(11) 0.6205(3) 0.10249(13) 0.0742(7) Uani d 1
C C23 0.30782(11) 0.6004(3) 0.16652(16) 0.0813(7) Uani d 1
H H23 0.275944 0.556751 0.157815 0.098 Uiso calc 1
C C24 0.34940(9) 0.6443(3) 0.24375(13) 0.0609(5) Uani d 1
H H24 0.345911 0.627550 0.286660 0.073 Uiso calc 1
C C25 0.39576(7) 0.71265(18) 0.25587(9) 0.0387(3) Uani d 1
C C26 0.40091(9) 0.7360(2) 0.19192(11) 0.0496(4) Uani d 1
H H26 0.432285 0.782254 0.200184 0.060 Uiso calc 1
C C27 0.35939(11) 0.6905(3) 0.11584(12) 0.0665(6) Uani d 1
H H27 0.362871 0.707427 0.072940 0.080 Uiso calc 1

loop_
_atom_site_aniso_label
_atom_site_aniso_U_11
_atom_site_aniso_U_22
_atom_site_aniso_U_33
_atom_site_aniso_U_12
_atom_site_aniso_U_13
_atom_site_aniso_U_23
N1 0.0434(7) 0.0323(6) 0.0424(7) 0.0035(5) 0.0229(6) -0.0005(5)
N2 0.0435(7) 0.0346(6) 0.0376(7) 0.0003(5) 0.0246(6) 0.0022(5)
C1 0.0357(7) 0.0340(7) 0.0356(7) -0.0015(6) 0.0202(6) -0.0014(6)
C2 0.0390(8) 0.0329(7) 0.0352(7) -0.0019(6) 0.0230(6) -0.0009(6)
C3 0.0707(12) 0.0390(9) 0.0597(11) 0.0038(8) 0.0473(10) -0.0019(8)
C4 0.0979(17) 0.0598(12) 0.0792(15) 0.0033(11) 0.0732(14) -0.0036(11)
C5 0.0924(16) 0.0672(13) 0.0737(14) -0.0001(12) 0.0673(14) 0.0091(11)
C6 0.0669(12) 0.0435(9) 0.0623(11) -0.0018(8) 0.0444(10) 0.0082(8)
S11 0.03285(19) 0.0358(2) 0.0398(2) 0.00174(14) 0.01463(16) -0.00139(15)
O11 0.0498(7) 0.0493(7) 0.0513(7) 0.0054(6) 0.0165(6) -0.0134(6)
O12 0.0558(8) 0.0497(7) 0.0522(7) 0.0056(6) 0.0227(6) 0.0147(6)
O13 0.0324(6) 0.0628(9) 0.0694(9) -0.0034(5) 0.0237(6) -0.0094(7)
C11 0.0602(14) 0.095(2) 0.0504(12) 0.0003(12) 0.0039(11) -0.0007(12)
C12 0.0433(9) 0.0557(11) 0.0440(10) -0.0025(8) 0.0122(8) 0.0027(8)
C13 0.0534(11) 0.0615(12) 0.0427(9) -0.0035(9) 0.0236(8) -0.0089(8)
C14 0.0403(8) 0.0516(10) 0.0449(9) 0.0032(7) 0.0229(7) -0.0038(7)
C15 0.0320(7) 0.0356(7) 0.0390(8) -0.0009(6) 0.0182(6) 0.0017(6)
C16 0.0413(9) 0.0563(11) 0.0504(10) 0.0096(8) 0.0199(8) -0.0063(8)
C17 0.0403(10) 0.0659(13) 0.0586(12) 0.0134(9) 0.0149(9) -0.0009(10)
S21 0.0452(2) 0.03159(19) 0.03394(19) 0.00202(14) 0.02151(17) 0.00074(13)
O21 0.0502(7) 0.0599(8) 0.0523(7) 0.0147(6) 0.0274(6) 0.0096(6)
O22 0.0741(9) 0.0606(8) 0.0383(6) -0.0077(7) 0.0345(7) -0.0003(6)
O23 0.0581(8) 0.0318(6) 0.0582(8) 0.0003(5) 0.0188(7) -0.0062(5)
C21 0.131(3) 0.089(2) 0.0642(16) -0.005(2) 0.0007(17) -0.0314(16)
C22 0.0841(16) 0.0541(12) 0.0475(11) 0.0005(11) 0.0132(11) -0.0131(9)
C23 0.0700(15) 0.0772(17) 0.0764(16) -0.0281(13) 0.0279(13) -0.0191(13)
C24 0.0641(12) 0.0657(13) 0.0564(11) -0.0176(10) 0.0355(10) -0.0091(10)
C25 0.0486(9) 0.0326(7) 0.0356(7) 0.0005(6) 0.0237(7) -0.0019(6)
C26 0.0659(12) 0.0465(10) 0.0406(9) 0.0041(8) 0.0320(9) 0.0042(7)
C27 0.0919(17) 0.0610(12) 0.0383(9) 0.0128(12) 0.0309(11) 0.0004(9)

loop_
_atom_type_symbol
_atom_type_description
_atom_type_scat_dispersion_real
_atom_type_scat_dispersion_imag
_atom_type_scat_source
C C 0.0033 0.0016 'International Tables Vol C Tables 4.2.6.8 and 6.1.1.4'
H H 0.0000 0.0000 'International Tables Vol C Tables 4.2.6.8 and 6.1.1.4'
N N 0.0061 0.0033 'International Tables Vol C Tables 4.2.6.8 and 6.1.1.4'
O O 0.0106 0.0060 'International Tables Vol C Tables 4.2.6.8 and 6.1.1.4'
S S 0.1246 0.1234 'International Tables Vol C Tables 4.2.6.8 and 6.1.1.4'

loop_
_geom_angle_atom_site_label_1
_geom_angle_atom_site_label_2
_geom_angle_atom_site_label_3
_geom_angle
C6 C1 C2 119.60(15)
C6 C1 N1 118.71(15)
C2 C1 N1 121.69(13)
C3 C2 C1 120.23(14)
C3 C2 N2 117.66(14)
C1 C2 N2 122.10(13)
C4 C3 C2 119.78(17)
C5 C4 C3 120.09(18)
C4 C5 C6 120.07(18)
C5 C6 C1 120.23(18)
O11 S11 O12 112.95(9)
O11 S11 O13 113.27(8)
O12 S11 O13 111.32(8)
O11 S11 C15 106.21(7)
O12 S11 C15 105.73(8)
O13 S11 C15 106.72(8)
C17 C12 C13 118.48(17)
C17 C12 C11 119.6(2)
C13 C12 C11 121.9(2)
C12 C13 C14 121.40(18)
C15 C14 C13 119.22(17)
C16 C15 C14 120.25(16)
C16 C15 S11 119.46(13)
C14 C15 S11 120.27(12)
C15 C16 C17 119.57(18)
C12 C17 C16 121.09(18)
O21 S21 O23 113.06(9)
O21 S21 O22 111.63(9)
O23 S21 O22 111.81(9)
O21 S21 C25 105.80(8)
O23 S21 C25 107.28(8)
O22 S21 C25 106.77(8)
C27 C22 C23 118.7(2)
C27 C22 C21 121.4(3)
C23 C22 C21 119.9(3)
C22 C23 C24 121.2(2)
C25 C24 C23 119.1(2)
C24 C25 C26 120.16(17)
C24 C25 S21 121.00(14)
C26 C25 S21 118.79(14)
C27 C26 C25 119.8(2)
C22 C27 C26 121.0(2)

loop_
_geom_bond_atom_site_label_1
_geom_bond_atom_site_label_2
_geom_bond_distance
N1 C1 1.4570(19)
N2 C2 1.4561(18)
C1 C6 1.380(2)
C1 C2 1.383(2)
C2 C3 1.383(2)
C3 C4 1.380(3)
C4 C5 1.378(3)
C5 C6 1.380(3)
S11 O11 1.4451(13)
S11 O12 1.4517(14)
S11 O13 1.4553(14)
S11 C15 1.7671(16)
C11 C12 1.515(3)
C12 C17 1.377(3)
C12 C13 1.382(3)
C13 C14 1.386(3)
C14 C15 1.382(2)
C15 C16 1.380(2)
C16 C17 1.389(3)
S21 O21 1.4462(14)
S21 O23 1.4490(13)
S21 O22 1.4554(13)
S21 C25 1.7602(17)
C21 C22 1.521(3)
C22 C27 1.373(4)
C22 C23 1.381(4)
C23 C24 1.390(3)
C24 C25 1.375(3)
C25 C26 1.383(2)
C26 C27 1.379(3)

loop_
_geom_hbond_atom_site_label_D
_geom_hbond_atom_site_label_H
_geom_hbond_atom_site_label_A
_geom_hbond_site_symmetry_A
_geom_hbond_distance_DH
_geom_hbond_distance_HA
_geom_hbond_distance_DA
_geom_hbond_angle_DHA
_geom_hbond_publ_flag
N1 H1A O21 . 0.89 1.92 2.8062(19) 174.9 yes
N1 H1B O11 1_565 0.89 2.07 2.7509(19) 132.9 yes
N1 H1B O22 5_666 0.89 2.31 2.9017(18) 123.6 yes
N1 H1C O13 5_656 0.89 1.89 2.7733(19) 169.8 yes
N2 H2A O13 5_656 0.89 2.46 2.9128(19) 111.9 yes
N2 H2A O23 1_545 0.89 1.97 2.7820(18) 150.6 yes
N2 H2B O22 5_666 0.89 1.98 2.8611(19) 173.4 yes
N2 H2C O12 . 0.89 1.84 2.7224(19) 174.5 yes

loop_
_geom_torsion_atom_site_label_1
_geom_torsion_atom_site_label_2
_geom_torsion_atom_site_label_3
_geom_torsion_atom_site_label_4
_geom_torsion
C6 C1 C2 C3 -0.9(2)
N1 C1 C2 C3 179.13(16)
C6 C1 C2 N2 -179.29(16)
N1 C1 C2 N2 0.8(2)
C1 C2 C3 C4 0.7(3)
N2 C2 C3 C4 179.15(19)
C2 C3 C4 C5 0.0(4)
C3 C4 C5 C6 -0.6(4)
C4 C5 C6 C1 0.4(4)
C2 C1 C6 C5 0.4(3)
N1 C1 C6 C5 -179.68(19)
C17 C12 C13 C14 -0.3(3)
C11 C12 C13 C14 179.6(2)
C12 C13 C14 C15 0.6(3)
C13 C14 C15 C16 -0.3(3)
C13 C14 C15 S11 -178.67(15)
O11 S11 C15 C16 22.07(17)
O12 S11 C15 C16 -98.17(16)
O13 S11 C15 C16 143.20(15)
O11 S11 C15 C14 -159.58(14)
O12 S11 C15 C14 80.18(15)
O13 S11 C15 C14 -38.45(16)
C14 C15 C16 C17 -0.2(3)
S11 C15 C16 C17 178.16(16)
C13 C12 C17 C16 -0.2(3)
C11 C12 C17 C16 179.8(2)
C15 C16 C17 C12 0.5(3)
C27 C22 C23 C24 -2.5(4)
C21 C22 C23 C24 175.2(3)
C22 C23 C24 C25 1.8(4)
C23 C24 C25 C26 -0.6(3)
C23 C24 C25 S21 -177.95(19)
O21 S21 C25 C24 131.47(17)
O23 S21 C25 C24 -107.57(17)
O22 S21 C25 C24 12.44(18)
O21 S21 C25 C26 -45.95(16)
O23 S21 C25 C26 75.00(16)
O22 S21 C25 C26 -164.99(14)
C24 C25 C26 C27 0.0(3)
S21 C25 C26 C27 177.46(15)
C23 C22 C27 C26 1.9(4)
C21 C22 C27 C26 -175.7(2)
C25 C26 C27 C22 -0.7(3)

_cod_database_fobs_code 1557208
